data_7247516
loop_
_publ_author_name
'Ravi, Sasikala'
'Priyadharshini, Prakash'
'Karthikeyan, Subramanian'
'Pannipara, Mehboobali'
'Al-Sehemi, Abdullah G.'
'Madhu, Vedichi'
'Moon, Dohyun'
'Anthony, Savarimuthu Philip'

_publ_section_title
;
 Anthracene--naphthylacetonitrile fluorescent isomers and Cl/H substituent
 dependent molecular packing, solid-state fluorescence and
 mechanofluorochromism
;
_journal_issue 45
_journal_name_full CrystEngComm
_journal_page_first 6303
_journal_page_last 6309
_journal_paper_doi 10.1039/D3CE00718A
_journal_volume 25
_journal_year 2023
_chemical_formula_moiety 'C27 H17 N'
_chemical_formula_sum 'C27 H17 N'
_chemical_formula_weight 355.42
_chemical_name_systematic (Z)-3-(anthracen-9-yl)-2-(naphthalen-2-yl)acrylonitrile
_space_group_crystal_system monoclinic
_space_group_IT_number 14
_space_group_name_Hall '-P 2ybc'
_space_group_name_H-M_alt 'P 1 21/c 1'
_atom_sites_solution_hydrogens geom
_audit_creation_method SHELXL-2019/3
_audit_update_record
;
2023-07-18 deposited with the CCDC.	2023-10-16 downloaded from the CCDC.
;
_cell_angle_alpha 90
_cell_angle_beta 107.10(3)
_cell_angle_gamma 90
_cell_formula_units_Z 4
_cell_length_a 20.818(4)
_cell_length_b 5.3880(11)
_cell_length_c 17.241(3)
_cell_measurement_reflns_used 59789
_cell_measurement_temperature 220(2)
_cell_measurement_theta_max 33.548
_cell_measurement_theta_min 0.361
_cell_volume 1848.4(7)
_computing_cell_refinement '<i>HKL3000sm</i>(Otwinowski & Minor, 1997)'
_computing_data_collection '<i>PAL BL2D-SMDC Program</i>(Shin et.al, 2016)'
_computing_data_reduction '<i>HKL3000sm</i>(Otwinowski & Minor, 1997)'
_computing_molecular_graphics '<i>DIAMOND 4</i>(Putx&Brandenburg, 2014)'
_computing_publication_material '<i>publCIF</i>(Westrip, 2010)'
_computing_structure_refinement '<i>SHELXL-2018</i>(Sheldrick, 2018)'
_computing_structure_solution '<i>SHELXT-2018</i>(Sheldrick, 2018)'
_diffrn_ambient_temperature 220(2)
_diffrn_measured_fraction_theta_full 0.996
_diffrn_measured_fraction_theta_max 0.989
_diffrn_measurement_device_type 'Rayonix MX225HS CCD area detector'
_diffrn_measurement_method 'omega scan'
_diffrn_radiation_type synchrotron
_diffrn_radiation_wavelength 0.630
_diffrn_reflns_av_R_equivalents 0.0436
_diffrn_reflns_av_unetI/netI 0.0328
_diffrn_reflns_Laue_measured_fraction_full 0.996
_diffrn_reflns_Laue_measured_fraction_max 0.989
_diffrn_reflns_limit_h_max 27
_diffrn_reflns_limit_h_min -27
_diffrn_reflns_limit_k_max 7
_diffrn_reflns_limit_k_min -7
_diffrn_reflns_limit_l_max 23
_diffrn_reflns_limit_l_min -23
_diffrn_reflns_number 16622
_diffrn_reflns_point_group_measured_fraction_full 0.996
_diffrn_reflns_point_group_measured_fraction_max 0.989
_diffrn_reflns_theta_full 22.210
_diffrn_reflns_theta_max 24.999
_diffrn_reflns_theta_min 1.814
_diffrn_source 'PLSII 2D bending magnet'
_exptl_absorpt_coefficient_mu 0.058
_exptl_absorpt_correction_T_max 1.000
_exptl_absorpt_correction_T_min 0.971
_exptl_absorpt_correction_type empirical
_exptl_absorpt_process_details '<i>HKL3000sm Scalepack</i>(Otwinowski et.al,2003)'
_exptl_crystal_colour yellow
_exptl_crystal_density_diffrn 1.277
_exptl_crystal_description plate
_exptl_crystal_F_000 744
_exptl_crystal_size_max 0.074
_exptl_crystal_size_mid 0.045
_exptl_crystal_size_min 0.009
_refine_diff_density_max 0.267
_refine_diff_density_min -0.227
_refine_diff_density_rms 0.039
_refine_ls_extinction_method none
_refine_ls_goodness_of_fit_ref 1.102
_refine_ls_hydrogen_treatment constr
_refine_ls_matrix_type full
_refine_ls_number_parameters 253
_refine_ls_number_reflns 4621
_refine_ls_number_restraints 0
_refine_ls_restrained_S_all 1.102
_refine_ls_R_factor_all 0.0577
_refine_ls_R_factor_gt 0.0475
_refine_ls_shift/su_max 0.000
_refine_ls_shift/su_mean 0.000
_refine_ls_structure_factor_coef Fsqd
_refine_ls_weighting_details 'w=1/[\s^2^(Fo^2^)+(0.0842P)^2^+0.1015P] where P=(Fo^2^+2Fc^2^)/3'
_refine_ls_weighting_scheme calc
_refine_ls_wR_factor_gt 0.1404
_refine_ls_wR_factor_ref 0.1473
_reflns_Friedel_coverage 0.000
_reflns_number_gt 3644
_reflns_number_total 4621
_reflns_threshold_expression 'I > 2\s(I)'
_cod_data_source_file d3ce00718a2.cif
_cod_data_source_block SPA909
_cod_depositor_comments 'Adding full bibliography for 7247514--7247516.cif.'
_cod_original_sg_symbol_H-M 'P 21/c'
_cod_database_code 7247516
_shelx_shelxl_version_number 2019/3
_shelx_space_group_comment
;
The symmetry employed for this shelxl refinement is uniquely defined
by the following loop, which should always be used as a source of
symmetry information in preference to the above space-group names.
They are only intended as comments.
;
_shelx_estimated_absorpt_t_min 0.996
_shelx_estimated_absorpt_t_max 0.999

loop_
_space_group_symop_operation_xyz
'x, y, z'
'-x, y+1/2, -z+1/2'
'-x, -y, -z'
'x, -y-1/2, z-1/2'

loop_
_atom_site_label
_atom_site_type_symbol
_atom_site_fract_x
_atom_site_fract_y
_atom_site_fract_z
_atom_site_U_iso_or_equiv
_atom_site_adp_type
_atom_site_occupancy
_atom_site_site_symmetry_order
_atom_site_calc_flag
_atom_site_refinement_flags_posn
_atom_site_refinement_flags_adp
_atom_site_refinement_flags_occupancy
_atom_site_disorder_assembly
_atom_site_disorder_group
N1 N 0.29950(6) 0.5449(3) 0.44152(8) 0.0596(4) Uani 1 1 d . . . . .
C1 C 0.19202(6) 0.3684(2) 0.55937(7) 0.0337(3) Uani 1 1 d . . . . .
C2 C 0.18119(5) 0.5499(2) 0.61307(7) 0.0341(3) Uani 1 1 d . . . . .
C3 C 0.22647(6) 0.5852(2) 0.69276(7) 0.0403(3) Uani 1 1 d . . . . .
H3 H 0.264596 0.483124 0.710645 0.048 Uiso 1 1 calc R U . . .
C4 C 0.21530(7) 0.7639(3) 0.74302(8) 0.0483(3) Uani 1 1 d . . . . .
H4 H 0.245477 0.782677 0.795264 0.058 Uiso 1 1 calc R U . . .
C5 C 0.15865(8) 0.9217(3) 0.71737(9) 0.0525(4) Uani 1 1 d . . . . .
H5 H 0.151674 1.045743 0.752382 0.063 Uiso 1 1 calc R U . . .
C6 C 0.11448(7) 0.8946(3) 0.64258(9) 0.0481(3) Uani 1 1 d . . . . .
H6 H 0.077085 1.000762 0.626324 0.058 Uiso 1 1 calc R U . . .
C7 C 0.12350(6) 0.7080(2) 0.58783(8) 0.0384(3) Uani 1 1 d . . . . .
C8 C 0.07806(6) 0.6750(3) 0.51104(8) 0.0425(3) Uani 1 1 d . . . . .
H8 H 0.040393 0.779740 0.494295 0.051 Uiso 1 1 calc R U . . .
C9 C 0.08700(6) 0.4914(2) 0.45866(7) 0.0391(3) Uani 1 1 d . . . . .
C10 C 0.03906(6) 0.4534(3) 0.38081(8) 0.0499(3) Uani 1 1 d . . . . .
H10 H 0.001113 0.556908 0.364295 0.060 Uiso 1 1 calc R U . . .
C11 C 0.04738(7) 0.2721(3) 0.33085(8) 0.0535(4) Uani 1 1 d . . . . .
H11 H 0.015269 0.250596 0.280027 0.064 Uiso 1 1 calc R U . . .
C12 C 0.10390(8) 0.1141(3) 0.35414(8) 0.0510(3) Uani 1 1 d . . . . .
H12 H 0.108876 -0.012676 0.318885 0.061 Uiso 1 1 calc R U . . .
C13 C 0.15144(7) 0.1436(3) 0.42745(8) 0.0436(3) Uani 1 1 d . . . . .
H13 H 0.188865 0.037198 0.441933 0.052 Uiso 1 1 calc R U . . .
C14 C 0.14506(6) 0.3339(2) 0.48236(7) 0.0360(3) Uani 1 1 d . . . . .
C15 C 0.25355(6) 0.2150(2) 0.58651(7) 0.0365(3) Uani 1 1 d . . . . .
H15 H 0.256192 0.099634 0.628237 0.044 Uiso 1 1 calc R U . . .
C16 C 0.30571(6) 0.2279(2) 0.55617(6) 0.0323(2) Uani 1 1 d . . . . .
C17 C 0.30224(6) 0.4051(2) 0.49217(7) 0.0395(3) Uani 1 1 d . . . . .
C18 C 0.36884(6) 0.0837(2) 0.58611(6) 0.0312(2) Uani 1 1 d . . . . .
C19 C 0.42756(6) 0.1665(2) 0.57423(7) 0.0332(2) Uani 1 1 d . . . . .
H19 H 0.427035 0.312023 0.543992 0.040 Uiso 1 1 calc R U . . .
C20 C 0.48901(6) 0.0376(2) 0.60651(6) 0.0331(2) Uani 1 1 d . . . . .
C21 C 0.55027(6) 0.1216(2) 0.59571(8) 0.0404(3) Uani 1 1 d . . . . .
H21 H 0.550967 0.268216 0.566412 0.049 Uiso 1 1 calc R U . . .
C22 C 0.60850(6) -0.0091(3) 0.62761(8) 0.0460(3) Uani 1 1 d . . . . .
H22 H 0.648879 0.048367 0.620063 0.055 Uiso 1 1 calc R U . . .
C23 C 0.60823(7) -0.2273(3) 0.67134(8) 0.0472(3) Uani 1 1 d . . . . .
H23 H 0.648506 -0.315572 0.692842 0.057 Uiso 1 1 calc R U . . .
C24 C 0.55022(6) -0.3140(2) 0.68320(8) 0.0426(3) Uani 1 1 d . . . . .
H24 H 0.550900 -0.460938 0.712811 0.051 Uiso 1 1 calc R U . . .
C25 C 0.48895(6) -0.1838(2) 0.65117(7) 0.0344(3) Uani 1 1 d . . . . .
C26 C 0.42745(6) -0.2688(2) 0.66150(7) 0.0382(3) Uani 1 1 d . . . . .
H26 H 0.426809 -0.416216 0.690399 0.046 Uiso 1 1 calc R U . . .
C27 C 0.36935(6) -0.1397(2) 0.63013(7) 0.0355(3) Uani 1 1 d . . . . .
H27 H 0.329139 -0.198974 0.637679 0.043 Uiso 1 1 calc R U . . .

loop_
_atom_site_aniso_label
_atom_site_aniso_U_11
_atom_site_aniso_U_22
_atom_site_aniso_U_33
_atom_site_aniso_U_23
_atom_site_aniso_U_13
_atom_site_aniso_U_12
N1 0.0477(7) 0.0811(9) 0.0487(7) 0.0267(7) 0.0123(6) 0.0056(6)
C1 0.0271(5) 0.0464(6) 0.0290(6) 0.0049(5) 0.0103(4) -0.0003(4)
C2 0.0257(5) 0.0482(6) 0.0299(6) 0.0032(5) 0.0105(4) -0.0024(4)
C3 0.0327(6) 0.0572(7) 0.0307(6) 0.0022(5) 0.0089(5) -0.0016(5)
C4 0.0443(7) 0.0683(8) 0.0327(6) -0.0059(6) 0.0122(5) -0.0090(6)
C5 0.0494(8) 0.0655(9) 0.0493(8) -0.0143(7) 0.0250(7) -0.0044(6)
C6 0.0370(7) 0.0581(7) 0.0536(8) -0.0036(6) 0.0201(6) 0.0045(6)
C7 0.0281(6) 0.0527(7) 0.0372(6) 0.0021(5) 0.0141(5) 0.0000(5)
C8 0.0270(6) 0.0598(7) 0.0406(7) 0.0064(6) 0.0098(5) 0.0060(5)
C9 0.0276(6) 0.0585(7) 0.0308(6) 0.0062(5) 0.0080(5) -0.0042(5)
C10 0.0312(7) 0.0793(9) 0.0352(7) 0.0071(6) 0.0037(5) -0.0029(6)
C11 0.0406(7) 0.0844(10) 0.0313(6) -0.0005(7) 0.0040(5) -0.0146(7)
C12 0.0506(8) 0.0669(9) 0.0366(7) -0.0094(6) 0.0145(6) -0.0150(6)
C13 0.0400(7) 0.0545(7) 0.0368(7) -0.0017(5) 0.0119(5) -0.0047(5)
C14 0.0300(6) 0.0498(6) 0.0296(6) 0.0037(5) 0.0110(4) -0.0044(4)
C15 0.0343(6) 0.0469(6) 0.0280(6) 0.0044(5) 0.0083(5) 0.0033(5)
C16 0.0298(5) 0.0424(6) 0.0229(5) 0.0000(4) 0.0048(4) 0.0005(4)
C17 0.0294(6) 0.0574(7) 0.0309(6) 0.0060(5) 0.0076(4) 0.0032(5)
C18 0.0304(5) 0.0399(5) 0.0222(5) -0.0027(4) 0.0059(4) 0.0015(4)
C19 0.0343(6) 0.0400(5) 0.0256(5) 0.0013(4) 0.0090(4) 0.0008(4)
C20 0.0326(6) 0.0426(6) 0.0236(5) -0.0056(4) 0.0072(4) -0.0009(4)
C21 0.0361(6) 0.0517(7) 0.0347(6) -0.0045(5) 0.0122(5) -0.0024(5)
C22 0.0312(6) 0.0662(8) 0.0400(7) -0.0119(6) 0.0095(5) -0.0029(5)
C23 0.0334(6) 0.0626(8) 0.0403(7) -0.0095(6) 0.0026(5) 0.0101(6)
C24 0.0410(7) 0.0481(7) 0.0340(6) -0.0009(5) 0.0038(5) 0.0080(5)
C25 0.0346(6) 0.0410(6) 0.0253(5) -0.0056(4) 0.0052(4) 0.0010(4)
C26 0.0414(7) 0.0388(6) 0.0337(6) 0.0021(5) 0.0100(5) 0.0003(5)
C27 0.0330(6) 0.0407(6) 0.0331(6) -0.0011(5) 0.0101(5) -0.0038(4)

loop_
_atom_type_symbol
_atom_type_description
_atom_type_scat_dispersion_real
_atom_type_scat_dispersion_imag
_atom_type_scat_source
C C 0.0021 0.0012 'International Tables Vol C Tables 4.2.6.8 and 6.1.1.4'
H H 0.0000 0.0000 'International Tables Vol C Tables 4.2.6.8 and 6.1.1.4'
N N 0.0044 0.0025 'International Tables Vol C Tables 4.2.6.8 and 6.1.1.4'

loop_
_geom_angle_atom_site_label_1
_geom_angle_atom_site_label_2
_geom_angle_atom_site_label_3
_geom_angle
_geom_angle_site_symmetry_1
_geom_angle_site_symmetry_3
_geom_angle_publ_flag
C2 C1 C14 120.62(11) . . ?
C2 C1 C15 118.06(10) . . ?
C14 C1 C15 121.32(11) . . ?
C1 C2 C7 119.66(11) . . ?
C1 C2 C3 122.35(11) . . ?
C7 C2 C3 117.99(11) . . ?
C4 C3 C2 121.17(12) . . ?
C4 C3 H3 119.4 . . ?
C2 C3 H3 119.4 . . ?
C3 C4 C5 120.60(13) . . ?
C3 C4 H4 119.7 . . ?
C5 C4 H4 119.7 . . ?
C6 C5 C4 120.20(13) . . ?
C6 C5 H5 119.9 . . ?
C4 C5 H5 119.9 . . ?
C5 C6 C7 121.39(13) . . ?
C5 C6 H6 119.3 . . ?
C7 C6 H6 119.3 . . ?
C8 C7 C6 122.20(12) . . ?
C8 C7 C2 119.16(11) . . ?
C6 C7 C2 118.64(12) . . ?
C9 C8 C7 121.69(11) . . ?
C9 C8 H8 119.2 . . ?
C7 C8 H8 119.2 . . ?
C8 C9 C10 121.44(12) . . ?
C8 C9 C14 119.94(11) . . ?
C10 C9 C14 118.62(12) . . ?
C11 C10 C9 121.17(13) . . ?
C11 C10 H10 119.4 . . ?
C9 C10 H10 119.4 . . ?
C10 C11 C12 120.58(13) . . ?
C10 C11 H11 119.7 . . ?
C12 C11 H11 119.7 . . ?
C13 C12 C11 120.63(14) . . ?
C13 C12 H12 119.7 . . ?
C11 C12 H12 119.7 . . ?
C12 C13 C14 120.91(13) . . ?
C12 C13 H13 119.5 . . ?
C14 C13 H13 119.5 . . ?
C1 C14 C13 123.02(11) . . ?
C1 C14 C9 118.87(11) . . ?
C13 C14 C9 118.08(11) . . ?
C16 C15 C1 124.99(11) . . ?
C16 C15 H15 117.5 . . ?
C1 C15 H15 117.5 . . ?
C15 C16 C17 117.95(10) . . ?
C15 C16 C18 125.07(10) . . ?
C17 C16 C18 116.89(10) . . ?
N1 C17 C16 179.91(17) . . ?
C19 C18 C27 119.20(10) . . ?
C19 C18 C16 121.01(10) . . ?
C27 C18 C16 119.75(10) . . ?
C18 C19 C20 121.54(11) . . ?
C18 C19 H19 119.2 . . ?
C20 C19 H19 119.2 . . ?
C21 C20 C19 122.37(11) . . ?
C21 C20 C25 118.97(11) . . ?
C19 C20 C25 118.67(10) . . ?
C22 C21 C20 120.52(13) . . ?
C22 C21 H21 119.7 . . ?
C20 C21 H21 119.7 . . ?
C21 C22 C23 120.38(12) . . ?
C21 C22 H22 119.8 . . ?
C23 C22 H22 119.8 . . ?
C24 C23 C22 120.83(12) . . ?
C24 C23 H23 119.6 . . ?
C22 C23 H23 119.6 . . ?
C23 C24 C25 120.45(12) . . ?
C23 C24 H24 119.8 . . ?
C25 C24 H24 119.8 . . ?
C24 C25 C26 122.22(11) . . ?
C24 C25 C20 118.86(11) . . ?
C26 C25 C20 118.92(10) . . ?
C27 C26 C25 120.94(11) . . ?
C27 C26 H26 119.5 . . ?
C25 C26 H26 119.5 . . ?
C26 C27 C18 120.71(11) . . ?
C26 C27 H27 119.6 . . ?
C18 C27 H27 119.6 . . ?

loop_
_geom_bond_atom_site_label_1
_geom_bond_atom_site_label_2
_geom_bond_distance
_geom_bond_site_symmetry_2
_geom_bond_publ_flag
N1 C17 1.1417(16) . ?
C1 C2 1.4096(16) . ?
C1 C14 1.4106(17) . ?
C1 C15 1.4801(16) . ?
C2 C7 1.4318(16) . ?
C2 C3 1.4321(17) . ?
C3 C4 1.3602(19) . ?
C3 H3 0.9400 . ?
C4 C5 1.415(2) . ?
C4 H4 0.9400 . ?
C5 C6 1.354(2) . ?
C5 H5 0.9400 . ?
C6 C7 1.4288(18) . ?
C6 H6 0.9400 . ?
C7 C8 1.3939(19) . ?
C8 C9 1.3884(19) . ?
C8 H8 0.9400 . ?
C9 C10 1.4325(18) . ?
C9 C14 1.4346(17) . ?
C10 C11 1.347(2) . ?
C10 H10 0.9400 . ?
C11 C12 1.412(2) . ?
C11 H11 0.9400 . ?
C12 C13 1.366(2) . ?
C12 H12 0.9400 . ?
C13 C14 1.4279(18) . ?
C13 H13 0.9400 . ?
C15 C16 1.3387(16) . ?
C15 H15 0.9400 . ?
C16 C17 1.4447(16) . ?
C16 C18 1.4828(16) . ?
C18 C19 1.3718(16) . ?
C18 C27 1.4215(16) . ?
C19 C20 1.4178(16) . ?
C19 H19 0.9400 . ?
C20 C21 1.4161(17) . ?
C20 C25 1.4200(16) . ?
C21 C22 1.3696(19) . ?
C21 H21 0.9400 . ?
C22 C23 1.398(2) . ?
C22 H22 0.9400 . ?
C23 C24 1.3652(19) . ?
C23 H23 0.9400 . ?
C24 C25 1.4175(17) . ?
C24 H24 0.9400 . ?
C25 C26 1.4194(17) . ?
C26 C27 1.3618(17) . ?
C26 H26 0.9400 . ?
C27 H27 0.9400 . ?

loop_
_geom_torsion_atom_site_label_1
_geom_torsion_atom_site_label_2
_geom_torsion_atom_site_label_3
_geom_torsion_atom_site_label_4
_geom_torsion
_geom_torsion_site_symmetry_1
_geom_torsion_site_symmetry_2
_geom_torsion_site_symmetry_3
_geom_torsion_site_symmetry_4
_geom_torsion_publ_flag
C14 C1 C2 C7 -2.78(17) . . . . ?
C15 C1 C2 C7 177.72(10) . . . . ?
C14 C1 C2 C3 177.88(11) . . . . ?
C15 C1 C2 C3 -1.62(17) . . . . ?
C1 C2 C3 C4 179.15(11) . . . . ?
C7 C2 C3 C4 -0.20(18) . . . . ?
C2 C3 C4 C5 -0.6(2) . . . . ?
C3 C4 C5 C6 0.7(2) . . . . ?
C4 C5 C6 C7 0.0(2) . . . . ?
C5 C6 C7 C8 179.07(13) . . . . ?
C5 C6 C7 C2 -0.8(2) . . . . ?
C1 C2 C7 C8 1.62(17) . . . . ?
C3 C2 C7 C8 -179.01(11) . . . . ?
C1 C2 C7 C6 -178.47(11) . . . . ?
C3 C2 C7 C6 0.90(17) . . . . ?
C6 C7 C8 C9 -179.36(12) . . . . ?
C2 C7 C8 C9 0.55(19) . . . . ?
C7 C8 C9 C10 178.04(12) . . . . ?
C7 C8 C9 C14 -1.56(19) . . . . ?
C8 C9 C10 C11 -178.77(13) . . . . ?
C14 C9 C10 C11 0.83(19) . . . . ?
C9 C10 C11 C12 0.0(2) . . . . ?
C10 C11 C12 C13 -0.6(2) . . . . ?
C11 C12 C13 C14 0.3(2) . . . . ?
C2 C1 C14 C13 -176.24(11) . . . . ?
C15 C1 C14 C13 3.24(17) . . . . ?
C2 C1 C14 C9 1.77(17) . . . . ?
C15 C1 C14 C9 -178.75(10) . . . . ?
C12 C13 C14 C1 178.61(12) . . . . ?
C12 C13 C14 C9 0.59(18) . . . . ?
C8 C9 C14 C1 0.40(17) . . . . ?
C10 C9 C14 C1 -179.22(11) . . . . ?
C8 C9 C14 C13 178.50(11) . . . . ?
C10 C9 C14 C13 -1.11(17) . . . . ?
C2 C1 C15 C16 -110.70(14) . . . . ?
C14 C1 C15 C16 69.81(16) . . . . ?
C1 C15 C16 C17 0.17(18) . . . . ?
C1 C15 C16 C18 176.68(11) . . . . ?
C15 C16 C18 C19 -155.85(12) . . . . ?
C17 C16 C18 C19 20.69(16) . . . . ?
C15 C16 C18 C27 22.07(17) . . . . ?
C17 C16 C18 C27 -161.39(11) . . . . ?
C27 C18 C19 C20 -1.54(17) . . . . ?
C16 C18 C19 C20 176.39(10) . . . . ?
C18 C19 C20 C21 -179.25(11) . . . . ?
C18 C19 C20 C25 0.81(16) . . . . ?
C19 C20 C21 C22 -179.72(11) . . . . ?
C25 C20 C21 C22 0.22(18) . . . . ?
C20 C21 C22 C23 -0.02(19) . . . . ?
C21 C22 C23 C24 -0.1(2) . . . . ?
C22 C23 C24 C25 0.09(19) . . . . ?
C23 C24 C25 C26 179.41(11) . . . . ?
C23 C24 C25 C20 0.11(18) . . . . ?
C21 C20 C25 C24 -0.26(16) . . . . ?
C19 C20 C25 C24 179.68(10) . . . . ?
C21 C20 C25 C26 -179.58(10) . . . . ?
C19 C20 C25 C26 0.36(16) . . . . ?
C24 C25 C26 C27 179.92(11) . . . . ?
C20 C25 C26 C27 -0.78(17) . . . . ?
C25 C26 C27 C18 0.06(18) . . . . ?
C19 C18 C27 C26 1.10(17) . . . . ?
C16 C18 C27 C26 -176.85(10) . . . . ?
